data_7248925
loop_
_publ_author_name
'Kusumoto, Sotaro'
'Wakabayashi, Kaede'
'Rakumitsu, Kenta'
'Kim, Yang'
'Koide, Yoshihiro'

_publ_section_title
;
 Photosalient effect and photodimerization of mono- and dicationic organic
 salts incorporated in 4-styrylpyridine
;
_journal_issue 28
_journal_name_full CrystEngComm
_journal_page_first 3791
_journal_page_last 3794
_journal_paper_doi 10.1039/D4CE00538D
_journal_volume 26
_journal_year 2024
_chemical_formula_moiety '2(Br), 2(H2 O), C40 H36 N2'
_chemical_formula_sum 'C40 H40 Br2 N2 O2'
_chemical_formula_weight 740.56
_space_group_crystal_system triclinic
_space_group_IT_number 2
_space_group_name_Hall '-P 1'
_space_group_name_H-M_alt 'P -1'
_atom_sites_solution_hydrogens mixed
_audit_creation_date 2024-05-07
_audit_creation_method
;
Olex2 1.3
(compiled 2020.11.12 svn.r5f609507 for OlexSys, GUI svn.r6408)
;
_audit_update_record
;
2024-05-28 deposited with the CCDC.	2024-07-02 downloaded from the CCDC.
;
_cell_angle_alpha 97.487(3)
_cell_angle_beta 105.034(3)
_cell_angle_gamma 118.199(4)
_cell_formula_units_Z 1
_cell_length_a 9.6895(3)
_cell_length_b 9.7559(4)
_cell_length_c 10.9467(3)
_cell_measurement_reflns_used 6438
_cell_measurement_temperature 120
_cell_measurement_theta_max 30.7080
_cell_measurement_theta_min 3.2900
_cell_volume 840.99(7)
_computing_cell_refinement 'CrysAlisPro 1.171.43.111a (Rigaku OD, 2024)'
_computing_data_collection 'CrysAlisPro system (CCD 43.111a 64-bit (release 27-02-2024))'
_computing_data_reduction 'CrysAlisPro 1.171.43.111a (Rigaku OD, 2024)'
_computing_molecular_graphics 'Olex2 1.3 (Dolomanov et al., 2009)'
_computing_publication_material 'Olex2 1.3 (Dolomanov et al., 2009)'
_computing_structure_refinement 'SHELXL 2018/3 (Sheldrick, 2015)'
_computing_structure_solution 'SHELXT 2018/2 (Sheldrick, 2018)'
_diffrn_ambient_temperature 120.0
_diffrn_detector_area_resol_mean 10.0000
_diffrn_detector_type HyPix
_diffrn_measured_fraction_theta_full 0.998
_diffrn_measured_fraction_theta_max 0.785
_diffrn_measurement_details
;
List of Runs (angles in degrees, time in seconds):

  # Type    Start    End  Width  t~exp~   \w     \q     \k     \f   Frames
#--------------------------------------------------------------------------
  1  \w     20.00  79.00   0.50    1.00    --    5.57  38.00  60.00  118
  2  \w     38.00  67.00   0.50    1.00    --    5.57  77.00  30.00   58
  3  \w     -2.00  24.00   0.50    1.00    --    5.57  77.00  30.00   52
  4  \w     -9.00  78.00   0.50    1.00    --    5.57  57.00 -60.00  174
  5  \w     -7.00  70.00   0.50    1.00    --    5.57  38.00-150.00  154
  6  \w      5.00  31.00   0.50    1.00    --    5.57 -99.00 -90.00   52
  7  \w    -11.00  20.00   0.50    1.00    --    5.57 -99.00 150.00   62
;
_diffrn_measurement_device 'four-circle diffractometer'
_diffrn_measurement_device_type 'ROD, Synergy Custom system, HyPix'
_diffrn_measurement_method '\w scans'
_diffrn_radiation_type MoK\a
_diffrn_radiation_wavelength 0.71073
_diffrn_reflns_av_R_equivalents 0.0346
_diffrn_reflns_av_unetI/netI 0.0416
_diffrn_reflns_Laue_measured_fraction_full 0.998
_diffrn_reflns_Laue_measured_fraction_max 0.785
_diffrn_reflns_limit_h_max 12
_diffrn_reflns_limit_h_min -12
_diffrn_reflns_limit_k_max 13
_diffrn_reflns_limit_k_min -11
_diffrn_reflns_limit_l_max 14
_diffrn_reflns_limit_l_min -15
_diffrn_reflns_number 10002
_diffrn_reflns_point_group_measured_fraction_full 0.998
_diffrn_reflns_point_group_measured_fraction_max 0.785
_diffrn_reflns_theta_full 25.242
_diffrn_reflns_theta_max 30.931
_diffrn_reflns_theta_min 3.041
_exptl_absorpt_coefficient_mu 2.448
_exptl_absorpt_correction_T_max 1.00000
_exptl_absorpt_correction_T_min 0.50980
_exptl_absorpt_correction_type multi-scan
_exptl_absorpt_process_details
;
CrysAlisPro 1.171.43.111a (Rigaku Oxford Diffraction, 2024)
Empirical absorption correction using spherical harmonics,
implemented in SCALE3 ABSPACK scaling algorithm.
;
_exptl_crystal_colour 'clear colourless'
_exptl_crystal_colour_lustre clear
_exptl_crystal_colour_primary colourless
_exptl_crystal_density_diffrn 1.462
_exptl_crystal_description plate
_exptl_crystal_F_000 380
_exptl_crystal_size_max 0.3
_exptl_crystal_size_mid 0.3
_exptl_crystal_size_min 0.01
_refine_diff_density_max 0.465
_refine_diff_density_min -0.664
_refine_diff_density_rms 0.069
_refine_ls_extinction_method none
_refine_ls_goodness_of_fit_ref 1.056
_refine_ls_hydrogen_treatment mixed
_refine_ls_matrix_type full
_refine_ls_number_parameters 235
_refine_ls_number_reflns 4172
_refine_ls_number_restraints 0
_refine_ls_restrained_S_all 1.056
_refine_ls_R_factor_all 0.0415
_refine_ls_R_factor_gt 0.0340
_refine_ls_shift/su_max 0.001
_refine_ls_shift/su_mean 0.000
_refine_ls_structure_factor_coef Fsqd
_refine_ls_weighting_details 'w=1/[\s^2^(Fo^2^)+(0.0241P)^2^+0.5723P] where P=(Fo^2^+2Fc^2^)/3'
_refine_ls_weighting_scheme calc
_refine_ls_wR_factor_gt 0.0719
_refine_ls_wR_factor_ref 0.0741
_reflns_Friedel_coverage 0.000
_reflns_number_gt 3681
_reflns_number_total 4172
_reflns_threshold_expression 'I > 2\s(I)'
_cod_data_source_file d4ce00538d4.cif
_cod_data_source_block 240423_nnore_benzylbr_uv_auto
_cod_depositor_comments 'Adding full bibliography for 7248924--7248927.cif.'
_cod_original_cell_volume 840.99(6)
_cod_database_code 7248925
_shelx_shelxl_version_number 2018/3
_shelx_space_group_comment
;
The symmetry employed for this shelxl refinement is uniquely defined
by the following loop, which should always be used as a source of
symmetry information in preference to the above space-group names.
They are only intended as comments.
;
_shelx_estimated_absorpt_t_max 0.976
_shelx_estimated_absorpt_t_min 0.527
_olex2_refinement_description
;
1. Fixed Uiso
 At 1.2 times of:
  All C(H) groups, All C(H,H) groups
2. Others
 Sof(C9)=Sof(H9)=Sof(C8)=Sof(H8)=1-FVAR(1)
 Sof(C10)=Sof(H10)=Sof(C7)=Sof(H7)=FVAR(1)
3.a Ternary CH refined with riding coordinates:
 C10(H10), C7(H7), C9(H9), C8(H8)
3.b Secondary CH2 refined with riding coordinates:
 C16(H16A,H16B)
3.c Aromatic/amide H refined with riding coordinates:
 C21(H21), C22(H22), C19(H19), C1(H1), C13(H13), C14(H14), C18(H18), C20(H20),
 C6(H6), C2(H2), C15(H15), C12(H12), C5(H5), C3(H3)
;
_olex2_submission_special_instructions 'No special instructions were received'
_oxdiff_exptl_absorpt_empirical_details
;
Empirical correction (ABSPACK) includes:
- Absorption correction using spherical harmonics
- Frame scaling
;

loop_
_space_group_symop_operation_xyz
'x, y, z'
'-x, -y, -z'

loop_
_atom_site_label
_atom_site_type_symbol
_atom_site_fract_x
_atom_site_fract_y
_atom_site_fract_z
_atom_site_U_iso_or_equiv
_atom_site_adp_type
_atom_site_occupancy
_atom_site_site_symmetry_order
_atom_site_calc_flag
_atom_site_refinement_flags_posn
_atom_site_refinement_flags_adp
_atom_site_refinement_flags_occupancy
_atom_site_disorder_assembly
_atom_site_disorder_group
Br1 Br 1.03160(2) 0.78126(3) 0.53936(2) 0.02636(7) Uani 1 1 d . . . . .
O1 O 0.7960(2) 0.4152(3) 0.31900(18) 0.0380(4) Uani 1 1 d . . . . .
N1 N 0.4063(2) 0.4482(2) 0.31531(16) 0.0220(3) Uani 1 1 d . . . . .
C21 C 0.2478(3) 0.3406(3) -0.1044(2) 0.0315(5) Uani 1 1 d . . . . .
H21 H 0.257715 0.423809 -0.144506 0.038 Uiso 1 1 calc R U . . .
C22 C 0.3119(3) 0.3789(3) 0.0329(2) 0.0270(4) Uani 1 1 d . . . . .
H22 H 0.366537 0.488242 0.086277 0.032 Uiso 1 1 calc R U . . .
C19 C 0.1535(3) 0.0612(3) -0.1242(2) 0.0305(5) Uani 1 1 d . . . . .
H19 H 0.099507 -0.047874 -0.177857 0.037 Uiso 1 1 calc R U . . .
C1 C 0.7703(3) 1.2755(3) 1.0001(2) 0.0308(5) Uani 1 1 d . . . . .
H1 H 0.820153 1.337403 1.090808 0.037 Uiso 1 1 calc R U . . .
C17 C 0.2959(3) 0.2574(3) 0.0916(2) 0.0244(4) Uani 1 1 d . . . . .
C13 C 0.2835(3) 0.4648(3) 0.3355(2) 0.0331(5) Uani 1 1 d . . . . .
H13 H 0.171922 0.372837 0.304685 0.040 Uiso 1 1 calc R U . . .
C14 C 0.5644(3) 0.5774(3) 0.3589(2) 0.0297(5) Uani 1 1 d . . . . .
H14 H 0.650777 0.564250 0.345104 0.036 Uiso 1 1 calc R U . . .
C18 C 0.2159(3) 0.0983(3) 0.0125(2) 0.0284(5) Uani 1 1 d . . . . .
H18 H 0.203758 0.014355 0.052269 0.034 Uiso 1 1 calc R U . . .
C20 C 0.1698(3) 0.1824(3) -0.1826(2) 0.0309(5) Uani 1 1 d . . . . .
H20 H 0.127359 0.157018 -0.276380 0.037 Uiso 1 1 calc R U . . .
C6 C 0.8692(3) 1.2875(3) 0.9273(3) 0.0350(5) Uani 1 1 d . . . . .
H6 H 0.988061 1.357611 0.967551 0.042 Uiso 1 1 calc R U . . .
C2 C 0.5988(3) 1.1733(3) 0.9408(3) 0.0382(6) Uani 1 1 d . . . . .
H2 H 0.529534 1.164629 0.990578 0.046 Uiso 1 1 calc R U . . .
C15 C 0.6018(4) 0.7262(3) 0.4224(2) 0.0470(7) Uani 1 1 d . . . . .
H15 H 0.714332 0.816240 0.452242 0.056 Uiso 1 1 calc R U . . .
C16 C 0.3677(4) 0.2897(3) 0.2398(2) 0.0435(7) Uani 1 1 d . . . . .
H16A H 0.285922 0.202000 0.265698 0.052 Uiso 1 1 calc R U . . .
H16B H 0.472007 0.286993 0.263009 0.052 Uiso 1 1 calc R U . . .
C12 C 0.3186(5) 0.6134(4) 0.4002(3) 0.0502(8) Uani 1 1 d . . . . .
H12 H 0.231337 0.624029 0.415198 0.060 Uiso 1 1 calc R U . . .
C5 C 0.7959(4) 1.1975(3) 0.7957(3) 0.0462(7) Uani 1 1 d . . . . .
H5 H 0.864970 1.207263 0.745532 0.055 Uiso 1 1 calc R U . . .
C11 C 0.4811(5) 0.7497(4) 0.4446(2) 0.0564(10) Uani 1 1 d . . . . .
C3 C 0.5270(3) 1.0838(3) 0.8101(3) 0.0478(7) Uani 1 1 d . . . . .
H3 H 0.408048 1.013609 0.770377 0.057 Uiso 1 1 calc R U . . .
C4 C 0.6234(5) 1.0935(3) 0.7356(2) 0.0498(8) Uani 1 1 d . . . . .
C10 C 0.5717(4) 0.9380(4) 0.5037(3) 0.0149(9) Uani 0.530(5) 1 d . . P A 1
H10 H 0.696943 0.994534 0.545653 0.018 Uiso 0.530(5) 1 calc R U P A 1
C7 C 0.4898(4) 0.9786(4) 0.5947(3) 0.0141(9) Uani 0.530(5) 1 d . . P A 1
H7 H 0.393464 0.878428 0.598969 0.017 Uiso 0.530(5) 1 calc R U P A 1
C9 C 0.4446(5) 0.8767(5) 0.5109(4) 0.0167(10) Uani 0.470(5) 1 d . . P A 2
H9 H 0.373057 0.835401 0.564753 0.020 Uiso 0.470(5) 1 calc R U P A 2
C8 C 0.6137(5) 1.0386(5) 0.5877(4) 0.0176(11) Uani 0.470(5) 1 d . . P A 2
H8 H 0.713930 1.035525 0.583187 0.021 Uiso 0.470(5) 1 calc R U P A 2
H1A H 0.863(4) 0.500(4) 0.367(3) 0.048(10) Uiso 1 1 d . . . . .
H1B H 0.825(4) 0.362(4) 0.343(3) 0.040(9) Uiso 1 1 d . . . . .

loop_
_atom_site_aniso_label
_atom_site_aniso_U_11
_atom_site_aniso_U_22
_atom_site_aniso_U_33
_atom_site_aniso_U_23
_atom_site_aniso_U_13
_atom_site_aniso_U_12
Br1 0.02192(10) 0.02721(12) 0.02528(11) 0.00967(8) 0.00830(8) 0.00931(8)
O1 0.0436(10) 0.0397(11) 0.0279(9) 0.0048(8) 0.0027(8) 0.0266(10)
N1 0.0355(9) 0.0212(8) 0.0158(8) 0.0071(7) 0.0085(7) 0.0198(7)
C21 0.0369(12) 0.0406(13) 0.0248(11) 0.0176(10) 0.0135(9) 0.0232(10)
C22 0.0329(11) 0.0250(10) 0.0239(10) 0.0076(8) 0.0085(9) 0.0168(9)
C19 0.0291(11) 0.0292(11) 0.0239(11) -0.0014(9) 0.0079(9) 0.0118(9)
C1 0.0474(13) 0.0270(11) 0.0156(10) 0.0020(8) 0.0035(9) 0.0229(10)
C17 0.0336(11) 0.0253(10) 0.0184(9) 0.0060(8) 0.0081(8) 0.0194(9)
C13 0.0332(11) 0.0449(13) 0.0354(12) 0.0282(11) 0.0210(10) 0.0228(11)
C14 0.0275(10) 0.0410(13) 0.0199(10) 0.0108(9) 0.0054(8) 0.0188(10)
C18 0.0382(12) 0.0243(10) 0.0241(10) 0.0065(8) 0.0114(9) 0.0176(9)
C20 0.0292(11) 0.0451(13) 0.0174(10) 0.0078(9) 0.0087(9) 0.0193(10)
C6 0.0296(11) 0.0212(10) 0.0524(15) 0.0114(10) 0.0133(11) 0.0129(9)
C2 0.0449(14) 0.0369(13) 0.0505(15) 0.0239(12) 0.0282(12) 0.0264(11)
C15 0.0568(16) 0.0244(12) 0.0246(12) 0.0076(10) -0.0096(11) 0.0078(12)
C16 0.082(2) 0.0287(12) 0.0200(11) 0.0026(9) 0.0030(12) 0.0385(13)
C12 0.100(2) 0.089(2) 0.0316(13) 0.0377(15) 0.0441(15) 0.086(2)
C5 0.094(2) 0.0470(15) 0.0475(15) 0.0339(13) 0.0524(17) 0.0554(17)
C11 0.125(3) 0.0424(16) 0.0110(10) 0.0050(10) 0.0038(14) 0.063(2)
C3 0.0356(13) 0.0232(12) 0.0558(17) 0.0018(11) -0.0138(12) 0.0122(10)
C4 0.099(2) 0.0327(13) 0.0159(11) 0.0012(10) -0.0035(13) 0.0475(16)
C10 0.0142(16) 0.0158(17) 0.0148(18) 0.0048(14) 0.0055(13) 0.0079(13)
C7 0.0152(16) 0.0139(17) 0.0128(17) 0.0050(14) 0.0074(13) 0.0060(13)
C9 0.021(2) 0.016(2) 0.016(2) 0.0062(17) 0.0092(16) 0.0098(16)
C8 0.0166(19) 0.019(2) 0.019(2) 0.0078(18) 0.0082(16) 0.0097(16)

loop_
_atom_type_symbol
_atom_type_description
_atom_type_scat_dispersion_real
_atom_type_scat_dispersion_imag
_atom_type_scat_source
C C 0.0033 0.0016 'International Tables Vol C Tables 4.2.6.8 and 6.1.1.4'
H H 0.0000 0.0000 'International Tables Vol C Tables 4.2.6.8 and 6.1.1.4'
Br Br -0.2901 2.4595 'International Tables Vol C Tables 4.2.6.8 and 6.1.1.4'
N N 0.0061 0.0033 'International Tables Vol C Tables 4.2.6.8 and 6.1.1.4'
O O 0.0106 0.0060 'International Tables Vol C Tables 4.2.6.8 and 6.1.1.4'

loop_
_geom_angle_atom_site_label_1
_geom_angle_atom_site_label_2
_geom_angle_atom_site_label_3
_geom_angle
_geom_angle_site_symmetry_1
_geom_angle_site_symmetry_3
_geom_angle_publ_flag
H1A O1 H1B 104(3) . . ?
C13 N1 C14 120.32(19) . . ?
C13 N1 C16 120.4(2) . . ?
C14 N1 C16 119.2(2) . . ?
C22 C21 H21 119.8 . . ?
C20 C21 H21 119.8 . . ?
C20 C21 C22 120.4(2) . . ?
C21 C22 H22 120.1 . . ?
C17 C22 C21 119.8(2) . . ?
C17 C22 H22 120.1 . . ?
C18 C19 H19 119.9 . . ?
C20 C19 H19 119.9 . . ?
C20 C19 C18 120.1(2) . . ?
C6 C1 H1 120.3 . . ?
C6 C1 C2 119.4(2) . . ?
C2 C1 H1 120.3 . . ?
C22 C17 C18 119.53(19) . . ?
C22 C17 C16 123.18(19) . . ?
C18 C17 C16 117.25(19) . . ?
N1 C13 H13 119.9 . . ?
N1 C13 C12 120.1(2) . . ?
C12 C13 H13 119.9 . . ?
N1 C14 H14 119.7 . . ?
N1 C14 C15 120.6(2) . . ?
C15 C14 H14 119.7 . . ?
C19 C18 C17 120.3(2) . . ?
C19 C18 H18 119.8 . . ?
C17 C18 H18 119.8 . . ?
C21 C20 C19 119.8(2) . . ?
C21 C20 H20 120.1 . . ?
C19 C20 H20 120.1 . . ?
C1 C6 H6 120.0 . . ?
C1 C6 C5 120.0(2) . . ?
C5 C6 H6 120.0 . . ?
C1 C2 H2 119.8 . . ?
C3 C2 C1 120.3(2) . . ?
C3 C2 H2 119.8 . . ?
C14 C15 H15 119.3 . . ?
C14 C15 C11 121.4(3) . . ?
C11 C15 H15 119.3 . . ?
N1 C16 C17 112.59(17) . . ?
N1 C16 H16A 109.1 . . ?
N1 C16 H16B 109.1 . . ?
C17 C16 H16A 109.1 . . ?
C17 C16 H16B 109.1 . . ?
H16A C16 H16B 107.8 . . ?
C13 C12 H12 119.7 . . ?
C13 C12 C11 120.6(2) . . ?
C11 C12 H12 119.7 . . ?
C6 C5 H5 119.5 . . ?
C6 C5 C4 120.9(2) . . ?
C4 C5 H5 119.5 . . ?
C15 C11 C12 117.0(2) . . ?
C15 C11 C10 104.5(3) . . ?
C15 C11 C9 145.4(3) . . ?
C12 C11 C10 138.1(3) . . ?
C12 C11 C9 97.5(3) . . ?
C2 C3 H3 119.4 . . ?
C2 C3 C4 121.3(2) . . ?
C4 C3 H3 119.4 . . ?
C5 C4 C7 138.4(3) . . ?
C5 C4 C8 98.3(3) . . ?
C3 C4 C5 118.1(2) . . ?
C3 C4 C7 103.3(3) . . ?
C3 C4 C8 143.2(3) . . ?
C11 C10 H10 113.8 . . ?
C11 C10 C7 113.5(2) . 2_676 ?
C7 C10 C11 110.3(3) . . ?
C7 C10 H10 113.8 . . ?
C7 C10 H10 113.8 2_676 . ?
C7 C10 C7 89.5(2) . 2_676 ?
C4 C7 C10 116.4(2) . 2_676 ?
C4 C7 H7 112.2 . . ?
C10 C7 C4 111.6(3) . . ?
C10 C7 C10 90.5(2) . 2_676 ?
C10 C7 H7 112.2 2_676 . ?
C10 C7 H7 112.2 . . ?
C11 C9 H9 113.9 . . ?
C11 C9 C8 113.7(3) . 2_676 ?
C8 C9 C11 108.6(3) . . ?
C8 C9 H9 113.9 . . ?
C8 C9 H9 113.9 2_676 . ?
C8 C9 C8 90.7(3) . 2_676 ?
C4 C8 H8 113.8 . . ?
C9 C8 C4 115.3(3) 2_676 . ?
C9 C8 C4 108.3(3) . . ?
C9 C8 H8 113.8 2_676 . ?
C9 C8 H8 113.8 . . ?

loop_
_geom_bond_atom_site_label_1
_geom_bond_atom_site_label_2
_geom_bond_distance
_geom_bond_site_symmetry_2
_geom_bond_publ_flag
O1 H1A 0.76(4) . ?
O1 H1B 0.75(3) . ?
N1 C13 1.341(3) . ?
N1 C14 1.343(3) . ?
N1 C16 1.475(3) . ?
C21 H21 0.9500 . ?
C21 C22 1.390(3) . ?
C21 C20 1.380(3) . ?
C22 H22 0.9500 . ?
C22 C17 1.385(3) . ?
C19 H19 0.9500 . ?
C19 C18 1.385(3) . ?
C19 C20 1.381(3) . ?
C1 H1 0.9500 . ?
C1 C6 1.371(3) . ?
C1 C2 1.372(4) . ?
C17 C18 1.387(3) . ?
C17 C16 1.513(3) . ?
C13 H13 0.9500 . ?
C13 C12 1.364(4) . ?
C14 H14 0.9500 . ?
C14 C15 1.353(4) . ?
C18 H18 0.9500 . ?
C20 H20 0.9500 . ?
C6 H6 0.9500 . ?
C6 C5 1.379(4) . ?
C2 H2 0.9500 . ?
C2 C3 1.370(4) . ?
C15 H15 0.9500 . ?
C15 C11 1.365(5) . ?
C16 H16A 0.9900 . ?
C16 H16B 0.9900 . ?
C12 H12 0.9500 . ?
C12 C11 1.393(5) . ?
C5 H5 0.9500 . ?
C5 C4 1.382(5) . ?
C11 C10 1.561(4) . ?
C11 C9 1.582(5) . ?
C3 H3 0.9500 . ?
C3 C4 1.370(5) . ?
C4 C7 1.567(4) . ?
C4 C8 1.601(5) . ?
C10 H10 1.0000 . ?
C10 C7 1.544(5) . ?
C10 C7 1.591(4) 2_676 ?
C7 H7 1.0000 . ?
C9 H9 1.0000 . ?
C9 C8 1.542(6) . ?
C9 C8 1.588(5) 2_676 ?
C8 H8 1.0000 . ?

loop_
_geom_torsion_atom_site_label_1
_geom_torsion_atom_site_label_2
_geom_torsion_atom_site_label_3
_geom_torsion_atom_site_label_4
_geom_torsion
_geom_torsion_site_symmetry_1
_geom_torsion_site_symmetry_2
_geom_torsion_site_symmetry_3
_geom_torsion_site_symmetry_4
_geom_torsion_publ_flag
N1 C13 C12 C11 0.8(3) . . . . ?
N1 C14 C15 C11 0.3(3) . . . . ?
C21 C22 C17 C18 0.0(3) . . . . ?
C21 C22 C17 C16 177.6(2) . . . . ?
C22 C21 C20 C19 0.8(3) . . . . ?
C22 C17 C18 C19 0.5(3) . . . . ?
C22 C17 C16 N1 18.4(4) . . . . ?
C1 C6 C5 C4 -0.7(3) . . . . ?
C1 C2 C3 C4 0.0(4) . . . . ?
C13 N1 C14 C15 -0.8(3) . . . . ?
C13 N1 C16 C17 80.3(3) . . . . ?
C13 C12 C11 C15 -1.2(3) . . . . ?
C13 C12 C11 C10 170.4(3) . . . . ?
C13 C12 C11 C9 -178.8(2) . . . . ?
C14 N1 C13 C12 0.2(3) . . . . ?
C14 N1 C16 C17 -96.9(3) . . . . ?
C14 C15 C11 C12 0.7(3) . . . . ?
C14 C15 C11 C10 -173.5(2) . . . . ?
C14 C15 C11 C9 176.4(3) . . . . ?
C18 C19 C20 C21 -0.2(3) . . . . ?
C18 C17 C16 N1 -163.9(2) . . . . ?
C20 C21 C22 C17 -0.7(3) . . . . ?
C20 C19 C18 C17 -0.4(3) . . . . ?
C6 C1 C2 C3 0.1(3) . . . . ?
C6 C5 C4 C3 0.8(4) . . . . ?
C6 C5 C4 C7 176.8(3) . . . . ?
C6 C5 C4 C8 175.5(2) . . . . ?
C2 C1 C6 C5 0.2(3) . . . . ?
C2 C3 C4 C5 -0.5(4) . . . . ?
C2 C3 C4 C7 -177.7(2) . . . . ?
C2 C3 C4 C8 -171.7(3) . . . . ?
C15 C11 C10 C7 -152.1(2) . . . . ?
C15 C11 C10 C7 109.2(3) . . . 2_676 ?
C15 C11 C9 C8 95.1(5) . . . 2_676 ?
C15 C11 C9 C8 -4.2(6) . . . . ?
C16 N1 C13 C12 -177.0(2) . . . . ?
C16 N1 C14 C15 176.5(2) . . . . ?
C16 C17 C18 C19 -177.2(2) . . . . ?
C12 C11 C10 C7 -63.0(4) . . . 2_676 ?
C12 C11 C10 C7 35.6(4) . . . . ?
C12 C11 C9 C8 171.9(3) . . . . ?
C12 C11 C9 C8 -88.7(3) . . . 2_676 ?
C5 C4 C7 C10 -83.9(4) . . . 2_676 ?
C5 C4 C7 C10 18.0(5) . . . . ?
C5 C4 C8 C9 159.4(3) . . . . ?
C5 C4 C8 C9 -102.5(3) . . . 2_676 ?
C11 C10 C7 C4 126.3(3) . . . . ?
C11 C10 C7 C10 -114.9(3) . . . 2_676 ?
C11 C9 C8 C4 -128.1(3) . . . . ?
C11 C9 C8 C9 115.4(3) . . . 2_676 ?
C3 C4 C7 C10 92.4(3) . . . 2_676 ?
C3 C4 C7 C10 -165.7(3) . . . . ?
C3 C4 C8 C9 69.6(5) . . . 2_676 ?
C3 C4 C8 C9 -28.5(5) . . . . ?
C7 C10 C7 C4 -118.8(3) 2_676 . . . ?
C7 C10 C7 C10 0.000(1) 2_676 . . 2_676 ?
C8 C9 C8 C4 116.5(3) 2_676 . . . ?
C8 C9 C8 C9 -0.001(1) 2_676 . . 2_676 ?
